data_7056542
loop_
_publ_author_name
'Seeni, Maharani'
'Vivek Kumar, Sundaravel'
'Almansour, Abdulrahman Ibrahim'
'Kumar, Raju'
'K, Anitha'
'Raju, Ranjith Kumar'

_publ_section_title
;
 Synthesis of penta- and tetra-cyclic cage-like compounds and dispiro
 heterocycles through microwave-assisted solvent-free multi-component
 domino reactions
;
_journal_name_full 'New J. Chem.'
_journal_paper_doi 10.1039/C7NJ01673E
_journal_year 2017
_chemical_formula_moiety 'C20 H23 N O3'
_chemical_formula_sum 'C20 H23 N O3'
_chemical_formula_weight 325.39
_chemical_melting_point 446
_chemical_name_systematic 1'-Methyldispiro[cyclooctane-1,3'-pyrrolidine-2',2''-indene]-1'',2,3''-trione
_space_group_IT_number 14
_symmetry_cell_setting monoclinic
_symmetry_space_group_name_Hall '-P 2ybc'
_symmetry_space_group_name_H-M 'P 1 21/c 1'
_atom_sites_solution_hydrogens geom
_atom_sites_solution_primary direct
_atom_sites_solution_secondary difmap
_audit_creation_method SHELXL-97
_audit_update_record
;
2017-02-10 deposited with the CCDC.
2017-08-22 downloaded from the CCDC.
;
_cell_angle_alpha 90.00
_cell_angle_beta 111.31(3)
_cell_angle_gamma 90.00
_cell_formula_units_Z 4
_cell_length_a 7.798(4)
_cell_length_b 23.059(3)
_cell_length_c 9.942(2)
_cell_measurement_reflns_used 25
_cell_measurement_temperature 294(2)
_cell_measurement_theta_max 25
_cell_measurement_theta_min 2
_cell_volume 1665.5(10)
_computing_cell_refinement 'CAD4 Express (Enraf Nonius, (1994)'
_computing_data_collection 'CAD4 Express (Enraf Nonius, (1994)'
_computing_data_reduction 'XCAD4 (Harms & Wocadlo, 1996)'
_computing_molecular_graphics 'PLATON (Spek, 2009)'
_computing_publication_material SHELXL-97
_computing_structure_refinement 'SHELXL-97 (Sheldrick, 2008)'
_computing_structure_solution 'SHELXS-97 (Sheldrick, 2008)'
_diffrn_ambient_temperature 294(2)
_diffrn_measured_fraction_theta_full 0.994
_diffrn_measured_fraction_theta_max 0.994
_diffrn_measurement_device_type MACH3-Nonius
_diffrn_measurement_method \w-2\q
_diffrn_radiation_monochromator graphite
_diffrn_radiation_source 'fine-focus sealed tube'
_diffrn_radiation_type MoK\a
_diffrn_radiation_wavelength 0.71073
_diffrn_reflns_av_R_equivalents 0.0164
_diffrn_reflns_av_sigmaI/netI 0.0565
_diffrn_reflns_limit_h_max 14
_diffrn_reflns_limit_h_min -14
_diffrn_reflns_limit_k_max 14
_diffrn_reflns_limit_k_min -14
_diffrn_reflns_limit_l_max 29
_diffrn_reflns_limit_l_min -29
_diffrn_reflns_number 3347
_diffrn_reflns_theta_full 24.98
_diffrn_reflns_theta_max 25.00
_diffrn_reflns_theta_min 2.38
_diffrn_standards_decay_% 0
_diffrn_standards_interval_time 60
_diffrn_standards_number 3
_exptl_absorpt_coefficient_mu 0.087
_exptl_absorpt_correction_T_max 0.9890
_exptl_absorpt_correction_T_min 0.9840
_exptl_absorpt_correction_type psi-scan
_exptl_absorpt_process_details '(North et al., 1968)'
_exptl_crystal_colour colourless
_exptl_crystal_density_diffrn 1.298
_exptl_crystal_density_method 'not measured'
_exptl_crystal_description block
_exptl_crystal_F_000 696
_exptl_crystal_size_max 0.18
_exptl_crystal_size_mid 0.15
_exptl_crystal_size_min 0.13
_refine_diff_density_max 0.487
_refine_diff_density_min -0.566
_refine_diff_density_rms 0.118
_refine_ls_extinction_method SHELXL
_refine_ls_goodness_of_fit_ref 1.034
_refine_ls_hydrogen_treatment constr
_refine_ls_matrix_type full
_refine_ls_number_parameters 219
_refine_ls_number_reflns 2611
_refine_ls_number_restraints 0
_refine_ls_restrained_S_all 1.034
_refine_ls_R_factor_all 0.0364
_refine_ls_R_factor_gt 0.0311
_refine_ls_shift/su_max 0.000
_refine_ls_shift/su_mean 0.000
_refine_ls_structure_factor_coef Fsqd
_refine_ls_weighting_details 'calc w=1/[\s^2^(Fo^2^)+(0.0618P)^2^+0.2249P] where P=(Fo^2^+2Fc^2^)/3'
_refine_ls_weighting_scheme calc
_refine_ls_wR_factor_gt 0.0803
_refine_ls_wR_factor_ref 0.0921
_reflns_number_gt 1930
_reflns_number_total 2611
_reflns_threshold_expression >2sigma(I)
_cod_data_source_file c7nj01673e2.cif
_cod_data_source_block vnat
_cod_original_cell_volume 1665.4(10)
_cod_original_sg_symbol_H-M 'P 21/c'
_cod_database_code 7056542

loop_
_symmetry_equiv_pos_as_xyz
'x, y, z'
'-x, y+1/2, -z+1/2'
'-x, -y, -z'
'x, -y-1/2, z-1/2'

loop_
_atom_site_label
_atom_site_type_symbol
_atom_site_fract_x
_atom_site_fract_y
_atom_site_fract_z
_atom_site_U_iso_or_equiv
_atom_site_adp_type
_atom_site_occupancy
_atom_site_symmetry_multiplicity
_atom_site_calc_flag
_atom_site_refinement_flags
C7 C 0.4290(14) 0.6580(5) 0.1361(12) 0.037(3) Uani 1 1 d .
O1 O 0.1506(12) 0.7327(4) -0.1723(9) 0.054(2) Uani 1 1 d .
N1 N -0.0455(12) 0.6389(4) -0.0886(11) 0.040(2) Uani 1 1 d .
O3 O -0.0904(11) 0.6195(4) -0.4069(10) 0.060(3) Uani 1 1 d .
O2 O 0.2487(12) 0.5754(4) 0.1468(9) 0.052(2) Uani 1 1 d .
C1 C 0.2247(14) 0.6969(5) -0.0823(12) 0.037(3) Uani 1 1 d .
C2 C 0.4014(14) 0.7039(5) 0.0407(12) 0.037(3) Uani 1 1 d .
C9 C 0.1481(14) 0.6366(5) -0.0706(12) 0.034(3) Uani 1 1 d .
C13 C 0.1510(15) 0.5919(5) -0.1894(12) 0.037(3) Uani 1 1 d .
C3 C 0.5252(15) 0.7502(5) 0.0685(14) 0.047(3) Uani 1 1 d .
H3 H 0.5054 0.7813 0.0053 0.056 Uiso 1 1 calc R
C11 C -0.1244(18) 0.5814(6) -0.1294(16) 0.056(4) Uani 1 1 d .
H11A H -0.2424 0.5841 -0.2082 0.067 Uiso 1 1 calc R
H11B H -0.1423 0.5627 -0.0481 0.067 Uiso 1 1 calc R
C6 C 0.5844(16) 0.6560(5) 0.2618(13) 0.047(3) Uani 1 1 d .
H6 H 0.6049 0.6249 0.3252 0.056 Uiso 1 1 calc R
C8 C 0.2764(15) 0.6164(5) 0.0814(12) 0.039(3) Uani 1 1 d .
C5 C 0.7062(17) 0.7011(7) 0.2896(15) 0.059(4) Uani 1 1 d .
H5 H 0.8097 0.7006 0.3741 0.071 Uiso 1 1 calc R
C4 C 0.6800(16) 0.7475(6) 0.1955(15) 0.055(4) Uani 1 1 d .
H4 H 0.7666 0.7772 0.2172 0.066 Uiso 1 1 calc R
C14 C 0.3437(16) 0.5663(5) -0.1590(13) 0.045(3) Uani 1 1 d .
H14A H 0.3969 0.5559 -0.0576 0.054 Uiso 1 1 calc R
H14B H 0.4209 0.5961 -0.1762 0.054 Uiso 1 1 calc R
C16 C 0.266(2) 0.5178(6) -0.4126(15) 0.061(4) Uani 1 1 d .
H16A H 0.1347 0.5237 -0.4403 0.073 Uiso 1 1 calc R
H16B H 0.2833 0.4810 -0.4534 0.073 Uiso 1 1 calc R
C19 C 0.1951(17) 0.6530(5) -0.4013(13) 0.049(3) Uani 1 1 d .
H19A H 0.3145 0.6594 -0.3262 0.058 Uiso 1 1 calc R
H19B H 0.1422 0.6906 -0.4369 0.058 Uiso 1 1 calc R
C20 C 0.0716(15) 0.6218(5) -0.3374(12) 0.038(3) Uani 1 1 d .
C17 C 0.341(2) 0.5656(6) -0.4823(16) 0.062(4) Uani 1 1 d .
H17A H 0.4611 0.5771 -0.4152 0.074 Uiso 1 1 calc R
H17B H 0.3573 0.5498 -0.5674 0.074 Uiso 1 1 calc R
C12 C 0.0110(17) 0.5473(5) -0.1757(14) 0.049(3) Uani 1 1 d .
H12A H -0.0519 0.5283 -0.2675 0.058 Uiso 1 1 calc R
H12B H 0.0724 0.5181 -0.1043 0.058 Uiso 1 1 calc R
C18 C 0.2207(19) 0.6186(6) -0.5258(14) 0.056(4) Uani 1 1 d .
H18A H 0.1003 0.6068 -0.5921 0.068 Uiso 1 1 calc R
H18B H 0.2729 0.6445 -0.5778 0.068 Uiso 1 1 calc R
C10 C -0.0909(19) 0.6671(7) 0.0244(16) 0.064(4) Uani 1 1 d .
H10A H -0.0486 0.6436 0.1101 0.077 Uiso 1 1 calc R
H10B H -0.2219 0.6719 -0.0067 0.077 Uiso 1 1 calc R
H10C H -0.0323 0.7044 0.0447 0.077 Uiso 1 1 calc R
C15 C 0.3488(19) 0.5126(6) -0.2496(14) 0.054(3) Uani 1 1 d .
H15A H 0.4764 0.5010 -0.2233 0.064 Uiso 1 1 calc R
H15B H 0.2859 0.4813 -0.2214 0.064 Uiso 1 1 calc R

loop_
_atom_site_aniso_label
_atom_site_aniso_U_11
_atom_site_aniso_U_22
_atom_site_aniso_U_33
_atom_site_aniso_U_23
_atom_site_aniso_U_13
_atom_site_aniso_U_12
C7 0.027(5) 0.053(7) 0.029(6) -0.004(5) 0.009(4) 0.007(5)
O1 0.054(5) 0.043(5) 0.046(5) 0.009(4) -0.002(4) 0.007(4)
N1 0.033(5) 0.045(5) 0.042(6) -0.002(4) 0.014(4) 0.004(4)
O3 0.040(5) 0.079(7) 0.047(6) 0.006(5) 0.001(4) -0.002(4)
O2 0.061(6) 0.055(5) 0.038(5) 0.011(4) 0.015(4) 0.004(4)
C1 0.037(6) 0.041(6) 0.031(7) -0.001(5) 0.010(5) 0.009(5)
C2 0.027(5) 0.049(7) 0.038(7) -0.002(5) 0.015(5) -0.001(5)
C9 0.032(5) 0.041(6) 0.028(6) 0.006(5) 0.009(4) 0.008(5)
C13 0.040(6) 0.037(6) 0.031(6) -0.003(5) 0.008(5) -0.005(5)
C3 0.034(6) 0.048(7) 0.057(8) -0.005(6) 0.014(6) 0.003(5)
C11 0.048(7) 0.067(9) 0.057(9) 0.005(7) 0.024(6) -0.006(6)
C6 0.044(7) 0.048(7) 0.037(7) -0.006(6) 0.001(5) 0.009(6)
C8 0.036(6) 0.047(7) 0.034(7) 0.007(5) 0.013(5) 0.008(5)
C5 0.036(7) 0.080(10) 0.047(8) -0.011(7) -0.003(6) 0.005(7)
C4 0.033(6) 0.065(9) 0.062(9) -0.023(7) 0.012(6) -0.005(6)
C14 0.046(7) 0.049(7) 0.036(7) -0.001(6) 0.010(5) 0.007(6)
C16 0.065(9) 0.054(8) 0.058(9) -0.015(7) 0.015(7) 0.000(7)
C19 0.056(8) 0.049(7) 0.037(7) 0.003(6) 0.012(6) -0.001(6)
C20 0.037(6) 0.039(6) 0.031(7) -0.001(5) 0.006(5) -0.001(5)
C17 0.062(9) 0.078(10) 0.049(9) -0.008(7) 0.024(7) 0.004(8)
C12 0.060(8) 0.047(7) 0.037(7) 0.002(6) 0.014(6) -0.012(6)
C18 0.062(8) 0.075(9) 0.037(8) -0.003(7) 0.024(6) -0.014(7)
C10 0.062(9) 0.080(10) 0.063(10) -0.005(8) 0.037(7) 0.012(7)
C15 0.061(8) 0.052(8) 0.049(8) -0.001(6) 0.021(6) 0.010(6)

loop_
_atom_type_symbol
_atom_type_description
_atom_type_scat_dispersion_real
_atom_type_scat_dispersion_imag
_atom_type_scat_source
C C 0.0033 0.0016 'International Tables Vol C Tables 4.2.6.8 and 6.1.1.4'
H H 0.0000 0.0000 'International Tables Vol C Tables 4.2.6.8 and 6.1.1.4'
N N 0.0061 0.0033 'International Tables Vol C Tables 4.2.6.8 and 6.1.1.4'
O O 0.0106 0.0060 'International Tables Vol C Tables 4.2.6.8 and 6.1.1.4'

loop_
_geom_angle_atom_site_label_1
_geom_angle_atom_site_label_2
_geom_angle_atom_site_label_3
_geom_angle
C2 C7 C6 120.5(11)
C2 C7 C8 110.0(9)
C6 C7 C8 129.5(11)
C10 N1 C11 115.3(10)
C10 N1 C9 117.1(10)
C11 N1 C9 108.4(9)
O1 C1 C2 126.3(11)
O1 C1 C9 125.7(10)
C2 C1 C9 107.9(9)
C7 C2 C3 121.6(11)
C7 C2 C1 110.3(10)
C3 C2 C1 128.0(11)
N1 C9 C1 111.9(9)
N1 C9 C8 113.8(9)
C1 C9 C8 102.4(9)
N1 C9 C13 103.2(9)
C1 C9 C13 115.1(9)
C8 C9 C13 110.8(9)
C20 C13 C14 112.6(10)
C20 C13 C12 109.4(9)
C14 C13 C12 113.5(10)
C20 C13 C9 108.3(9)
C14 C13 C9 112.5(9)
C12 C13 C9 99.6(9)
C4 C3 C2 117.0(12)
C4 C3 H3 121.5
C2 C3 H3 121.5
N1 C11 C12 106.7(10)
N1 C11 H11A 110.4
C12 C11 H11A 110.4
N1 C11 H11B 110.4
C12 C11 H11B 110.4
H11A C11 H11B 108.6
C5 C6 C7 118.2(12)
C5 C6 H6 120.9
C7 C6 H6 120.9
O2 C8 C7 126.1(11)
O2 C8 C9 125.4(11)
C7 C8 C9 108.3(9)
C6 C5 C4 121.9(12)
C6 C5 H5 119.0
C4 C5 H5 119.0
C5 C4 C3 120.7(12)
C5 C4 H4 119.6
C3 C4 H4 119.6
C13 C14 C15 115.1(10)
C13 C14 H14A 108.5
C15 C14 H14A 108.5
C13 C14 H14B 108.5
C15 C14 H14B 108.5
H14A C14 H14B 107.5
C15 C16 C17 117.3(12)
C15 C16 H16A 108.0
C17 C16 H16A 108.0
C15 C16 H16B 108.0
C17 C16 H16B 108.0
H16A C16 H16B 107.2
C20 C19 C18 112.4(10)
C20 C19 H19A 109.1
C18 C19 H19A 109.1
C20 C19 H19B 109.1
C18 C19 H19B 109.1
H19A C19 H19B 107.9
O3 C20 C19 118.4(11)
O3 C20 C13 120.3(11)
C19 C20 C13 121.3(9)
C18 C17 C16 114.6(12)
C18 C17 H17A 108.6
C16 C17 H17A 108.6
C18 C17 H17B 108.6
C16 C17 H17B 108.6
H17A C17 H17B 107.6
C11 C12 C13 105.9(10)
C11 C12 H12A 110.6
C13 C12 H12A 110.6
C11 C12 H12B 110.6
C13 C12 H12B 110.6
H12A C12 H12B 108.7
C17 C18 C19 115.8(11)
C17 C18 H18A 108.3
C19 C18 H18A 108.3
C17 C18 H18B 108.3
C19 C18 H18B 108.3
H18A C18 H18B 107.4
N1 C10 H10A 109.5
N1 C10 H10B 109.5
H10A C10 H10B 109.5
N1 C10 H10C 109.5
H10A C10 H10C 109.5
H10B C10 H10C 109.5
C16 C15 C14 118.1(11)
C16 C15 H15A 107.8
C14 C15 H15A 107.8
C16 C15 H15B 107.8
C14 C15 H15B 107.8
H15A C15 H15B 107.1

loop_
_geom_bond_atom_site_label_1
_geom_bond_atom_site_label_2
_geom_bond_distance
C7 C2 1.385(15)
C7 C6 1.390(15)
C7 C8 1.469(15)
O1 C1 1.200(13)
N1 C10 1.449(15)
N1 C11 1.454(16)
N1 C9 1.455(13)
O3 C20 1.201(13)
O2 C8 1.212(13)
C1 C2 1.482(15)
C1 C9 1.534(15)
C2 C3 1.397(16)
C9 C8 1.550(14)
C9 C13 1.574(15)
C13 C20 1.536(15)
C13 C14 1.539(15)
C13 C12 1.542(15)
C3 C4 1.395(17)
C3 H3 0.9300
C11 C12 1.516(17)
C11 H11A 0.9700
C11 H11B 0.9700
C6 C5 1.366(18)
C6 H6 0.9300
C5 C4 1.387(19)
C5 H5 0.9300
C4 H4 0.9300
C14 C15 1.540(16)
C14 H14A 0.9700
C14 H14B 0.9700
C16 C15 1.516(18)
C16 C17 1.525(19)
C16 H16A 0.9700
C16 H16B 0.9700
C19 C20 1.514(16)
C19 C18 1.542(17)
C19 H19A 0.9700
C19 H19B 0.9700
C17 C18 1.506(19)
C17 H17A 0.9700
C17 H17B 0.9700
C12 H12A 0.9700
C12 H12B 0.9700
C18 H18A 0.9700
C18 H18B 0.9700
C10 H10A 0.9600
C10 H10B 0.9600
C10 H10C 0.9600
C15 H15A 0.9700
C15 H15B 0.9700

loop_
_geom_torsion_atom_site_label_1
_geom_torsion_atom_site_label_2
_geom_torsion_atom_site_label_3
_geom_torsion_atom_site_label_4
_geom_torsion
C6 C7 C2 C3 -1.4(17)
C8 C7 C2 C3 178.9(10)
C6 C7 C2 C1 -178.5(10)
C8 C7 C2 C1 1.7(13)
O1 C1 C2 C7 169.6(12)
C9 C1 C2 C7 -7.8(13)
O1 C1 C2 C3 -7(2)
C9 C1 C2 C3 175.3(11)
C10 N1 C9 C1 -68.2(13)
C11 N1 C9 C1 159.2(10)
C10 N1 C9 C8 47.3(14)
C11 N1 C9 C8 -85.3(12)
C10 N1 C9 C13 167.4(10)
C11 N1 C9 C13 34.9(12)
O1 C1 C9 N1 -45.1(16)
C2 C1 C9 N1 132.3(10)
O1 C1 C9 C8 -167.4(12)
C2 C1 C9 C8 10.0(11)
O1 C1 C9 C13 72.4(14)
C2 C1 C9 C13 -110.2(10)
N1 C9 C13 C20 74.7(10)
C1 C9 C13 C20 -47.6(12)
C8 C9 C13 C20 -163.1(9)
N1 C9 C13 C14 -160.1(9)
C1 C9 C13 C14 77.6(12)
C8 C9 C13 C14 -37.9(12)
N1 C9 C13 C12 -39.6(10)
C1 C9 C13 C12 -161.8(9)
C8 C9 C13 C12 82.6(10)
C7 C2 C3 C4 1.1(17)
C1 C2 C3 C4 177.7(11)
C10 N1 C11 C12 -148.6(11)
C9 N1 C11 C12 -15.1(13)
C2 C7 C6 C5 1.3(18)
C8 C7 C6 C5 -179.0(12)
C2 C7 C8 O2 -170.9(11)
C6 C7 C8 O2 9(2)
C2 C7 C8 C9 5.0(12)
C6 C7 C8 C9 -174.7(11)
N1 C9 C8 O2 45.8(16)
C1 C9 C8 O2 166.8(11)
C13 C9 C8 O2 -70.0(14)
N1 C9 C8 C7 -130.1(10)
C1 C9 C8 C7 -9.1(11)
C13 C9 C8 C7 114.1(10)
C7 C6 C5 C4 -1(2)
C6 C5 C4 C3 1(2)
C2 C3 C4 C5 -0.9(19)
C20 C13 C14 C15 -70.7(13)
C12 C13 C14 C15 54.3(14)
C9 C13 C14 C15 166.5(10)
C18 C19 C20 O3 -72.1(15)
C18 C19 C20 C13 105.9(12)
C14 C13 C20 O3 144.6(11)
C12 C13 C20 O3 17.4(15)
C9 C13 C20 O3 -90.2(13)
C14 C13 C20 C19 -33.4(14)
C12 C13 C20 C19 -160.6(10)
C9 C13 C20 C19 91.8(12)
C15 C16 C17 C18 -101.3(15)
N1 C11 C12 C13 -11.5(14)
C20 C13 C12 C11 -82.7(12)
C14 C13 C12 C11 150.6(10)
C9 C13 C12 C11 30.7(12)
C16 C17 C18 C19 64.1(16)
C20 C19 C18 C17 -72.6(14)
C17 C16 C15 C14 56.2(17)
C13 C14 C15 C16 56.1(16)
